data_4335445
loop_
_publ_author_name
'Kiran Kumarvarma Chakrahari'
'Arunabha Thakur'
'Bijan Mondal'
'V. Ramkumar'
'Sundargopal Ghosh'

_publ_section_title
;
 Hypoelectronic Dimetallaheteroboranes of Group 6 Transition Metals
 Containing Heavier Chalcogen Elements
;
_journal_name_full 'Inorganic Chemistry'
_journal_page_first 7923
_journal_page_last 7932
_journal_paper_doi 10.1021/ic400432v
_journal_volume 52
_journal_year 2013
_chemical_formula_moiety '0.5(C20 H37 B5 S1 Mo2) + 0.5(C20 H36 B4 S1 MO2)'
_chemical_formula_sum 'C20 H36.5 B4.5 Mo2 S'
_chemical_formula_weight 549.58
_chemical_name_systematic
; 
 ? 
;
_space_group_IT_number 86
_symmetry_cell_setting tetragonal
_symmetry_space_group_name_Hall '-P 4bc'
_symmetry_space_group_name_H-M 'P 42/n :2'
_atom_sites_solution_hydrogens geom
_atom_sites_solution_primary direct
_atom_sites_solution_secondary difmap
_audit_creation_method SHELXL-97
_cell_angle_alpha 90.00
_cell_angle_beta 90.00
_cell_angle_gamma 90.00
_cell_formula_units_Z 8
_cell_length_a 24.2242(9)
_cell_length_b 24.2242(9)
_cell_length_c 8.3666(6)
_cell_measurement_reflns_used 2245
_cell_measurement_temperature 298(2)
_cell_measurement_theta_max 24.5
_cell_measurement_theta_min 2.75
_cell_volume 4909.6(4)
_computing_cell_refinement 'APEX2/SAINT (Bruker, 2004)'
_computing_data_collection 'APEX2 (Bruker, 2004)'
_computing_data_reduction 'SAINT/XPREP (Bruker, 2004)'
_computing_molecular_graphics 'ORTEP3 (Farrugia, 1997) and Mercury (Bruno et al., 2002)'
_computing_publication_material 'SHELXL-97 (Sheldrick, 2008)'
_computing_structure_refinement 'SHELXL-97 (Sheldrick, 2008)'
_computing_structure_solution 'SIR92 (Altornare et al., 1993)'
_diffrn_ambient_temperature 298(2)
_diffrn_measured_fraction_theta_full 1.000
_diffrn_measured_fraction_theta_max 1.000
_diffrn_measurement_device_type 'Bruker axs kappa apex2 CCD Diffractometer'
_diffrn_measurement_method '\w and \f scan'
_diffrn_radiation_monochromator graphite
_diffrn_radiation_source 'fine-focus sealed tube'
_diffrn_radiation_type MoK\a
_diffrn_radiation_wavelength 0.71073
_diffrn_reflns_av_R_equivalents 0.0321
_diffrn_reflns_av_sigmaI/netI 0.0330
_diffrn_reflns_limit_h_max 28
_diffrn_reflns_limit_h_min -28
_diffrn_reflns_limit_k_max 22
_diffrn_reflns_limit_k_min -28
_diffrn_reflns_limit_l_max 9
_diffrn_reflns_limit_l_min -9
_diffrn_reflns_number 14823
_diffrn_reflns_theta_full 24.99
_diffrn_reflns_theta_max 24.99
_diffrn_reflns_theta_min 1.19
_diffrn_standards_decay_% 0
_exptl_absorpt_coefficient_mu 1.110
_exptl_absorpt_correction_T_max 0.822
_exptl_absorpt_correction_T_min 0.678
_exptl_absorpt_correction_type multi-scan
_exptl_absorpt_process_details 'SADABS (Bruker, 1999)'
_exptl_crystal_colour green
_exptl_crystal_density_diffrn 1.487
_exptl_crystal_description block
_exptl_crystal_F_000 2232
_exptl_crystal_size_max 0.40
_exptl_crystal_size_mid 0.35
_exptl_crystal_size_min 0.22
_refine_diff_density_max 0.526
_refine_diff_density_min -0.490
_refine_diff_density_rms 0.085
_refine_ls_extinction_method none
_refine_ls_goodness_of_fit_ref 1.234
_refine_ls_hydrogen_treatment mixed
_refine_ls_matrix_type full
_refine_ls_number_parameters 293
_refine_ls_number_reflns 4319
_refine_ls_number_restraints 18
_refine_ls_restrained_S_all 1.236
_refine_ls_R_factor_all 0.0724
_refine_ls_R_factor_gt 0.0554
_refine_ls_shift/su_max 0.001
_refine_ls_shift/su_mean 0.000
_refine_ls_structure_factor_coef Fsqd
_refine_ls_weighting_details 'calc w=1/[\s^2^(Fo^2^)+(0.0149P)^2^+19.9580P] where P=(Fo^2^+2Fc^2^)/3'
_refine_ls_weighting_scheme calc
_refine_ls_wR_factor_gt 0.1060
_refine_ls_wR_factor_ref 0.1146
_reflns_number_gt 3457
_reflns_number_total 4319
_reflns_threshold_expression >2sigma(I)
_cod_data_source_file ic400432v_si_002_1.cif
_cod_data_source_block 1
_cod_original_sg_symbol_Hall '-P4bc '
_cod_original_sg_symbol_H-M 'P 42/n'
_cod_original_formula_sum 'C20 H36.50 B4.50 Mo2 S'
_cod_database_code 4335445

loop_
_symmetry_equiv_pos_as_xyz
'x, y, z'
'-x+1/2, -y+1/2, z'
'-y, x+1/2, z+1/2'
'y+1/2, -x, z+1/2'
'-x, -y, -z'
'x-1/2, y-1/2, -z'
'y, -x-1/2, -z-1/2'
'-y-1/2, x, -z-1/2'

loop_
_atom_site_label
_atom_site_type_symbol
_atom_site_fract_x
_atom_site_fract_y
_atom_site_fract_z
_atom_site_U_iso_or_equiv
_atom_site_adp_type
_atom_site_occupancy
_atom_site_symmetry_multiplicity
_atom_site_calc_flag
_atom_site_refinement_flags
_atom_site_disorder_assembly
_atom_site_disorder_group
C1 C -0.0772(3) 0.6487(3) 0.6040(10) 0.061(2) Uani 1 1 d . A .
C2 C -0.0699(3) 0.6728(3) 0.7546(9) 0.0594(19) Uani 1 1 d . A .
C3 C -0.0984(3) 0.7230(3) 0.7574(9) 0.0563(18) Uani 1 1 d . A .
C4 C -0.1234(3) 0.7304(3) 0.6092(10) 0.060(2) Uani 1 1 d . A .
C5 C -0.1098(3) 0.6839(3) 0.5106(9) 0.063(2) Uani 1 1 d . A .
C6 C -0.0573(4) 0.5916(3) 0.5554(14) 0.118(4) Uani 1 1 d . . .
H6A H -0.0234 0.5833 0.6102 0.178 Uiso 1 1 calc R . .
H6B H -0.0510 0.5907 0.4421 0.178 Uiso 1 1 calc R . .
H6C H -0.0847 0.5646 0.5833 0.178 Uiso 1 1 calc R . .
C7 C -0.0397(4) 0.6473(4) 0.8935(12) 0.108(3) Uani 1 1 d . . .
H7A H -0.0089 0.6264 0.8547 0.162 Uiso 1 1 calc R . .
H7B H -0.0643 0.6235 0.9512 0.162 Uiso 1 1 calc R . .
H7C H -0.0267 0.6760 0.9634 0.162 Uiso 1 1 calc R . .
C8 C -0.1065(4) 0.7598(4) 0.9001(11) 0.096(3) Uani 1 1 d . . .
H8A H -0.1117 0.7972 0.8650 0.143 Uiso 1 1 calc R . .
H8B H -0.0745 0.7579 0.9676 0.143 Uiso 1 1 calc R . .
H8C H -0.1384 0.7480 0.9589 0.143 Uiso 1 1 calc R . .
C9 C -0.1634(3) 0.7756(4) 0.5667(14) 0.108(4) Uani 1 1 d . . .
H9A H -0.1997 0.7655 0.6017 0.161 Uiso 1 1 calc R . .
H9B H -0.1635 0.7809 0.4530 0.161 Uiso 1 1 calc R . .
H9C H -0.1524 0.8092 0.6184 0.161 Uiso 1 1 calc R . .
C10 C -0.1316(4) 0.6741(5) 0.3427(11) 0.117(4) Uani 1 1 d . . .
H10A H -0.1084 0.6479 0.2889 0.175 Uiso 1 1 calc R . .
H10B H -0.1317 0.7083 0.2847 0.175 Uiso 1 1 calc R . .
H10C H -0.1685 0.6598 0.3485 0.175 Uiso 1 1 calc R . .
C11 C 0.0808(4) 0.8944(3) 0.5247(13) 0.077(3) Uani 1 1 d . A .
C12 C 0.1265(3) 0.8613(3) 0.5429(10) 0.065(2) Uani 1 1 d . A .
C13 C 0.1385(3) 0.8377(3) 0.3965(12) 0.070(2) Uani 1 1 d . A .
C14 C 0.0992(6) 0.8563(5) 0.2858(10) 0.106(4) Uani 1 1 d . A .
C15 C 0.0623(4) 0.8921(4) 0.3715(19) 0.102(4) Uani 1 1 d . A .
C16 C 0.0575(6) 0.9315(4) 0.6547(18) 0.186(8) Uani 1 1 d . . .
H16A H 0.0201 0.9411 0.6290 0.278 Uiso 1 1 calc R . .
H16B H 0.0793 0.9645 0.6620 0.278 Uiso 1 1 calc R . .
H16C H 0.0583 0.9124 0.7552 0.278 Uiso 1 1 calc R . .
C17 C 0.0160(5) 0.9243(6) 0.297(3) 0.262(13) Uani 1 1 d . . .
H17A H 0.0263 0.9625 0.2899 0.393 Uiso 1 1 calc R . .
H17B H -0.0165 0.9209 0.3622 0.393 Uiso 1 1 calc R . .
H17C H 0.0086 0.9102 0.1923 0.393 Uiso 1 1 calc R . .
C18 C 0.1000(9) 0.8428(7) 0.1126(14) 0.285(14) Uani 1 1 d . . .
H18A H 0.1375 0.8409 0.0762 0.428 Uiso 1 1 calc R . .
H18B H 0.0808 0.8710 0.0542 0.428 Uiso 1 1 calc R . .
H18C H 0.0823 0.8079 0.0955 0.428 Uiso 1 1 calc R . .
C19 C 0.1891(4) 0.8024(4) 0.369(2) 0.188(8) Uani 1 1 d . . .
H19A H 0.2217 0.8239 0.3885 0.282 Uiso 1 1 calc R . .
H19B H 0.1894 0.7896 0.2601 0.282 Uiso 1 1 calc R . .
H19C H 0.1884 0.7713 0.4398 0.282 Uiso 1 1 calc R . .
C20 C 0.1596(5) 0.8552(5) 0.6913(15) 0.168(6) Uani 1 1 d . . .
H20A H 0.1981 0.8531 0.6643 0.252 Uiso 1 1 calc R . .
H20B H 0.1488 0.8220 0.7458 0.252 Uiso 1 1 calc R . .
H20C H 0.1534 0.8864 0.7596 0.252 Uiso 1 1 calc R . .
Mo1 Mo -0.02844(2) 0.72999(2) 0.56660(8) 0.04867(18) Uani 1 1 d . . .
Mo2 Mo 0.05365(2) 0.80377(2) 0.47268(8) 0.04864(18) Uani 1 1 d . . .
S1 S 0.0614(5) 0.7360(6) 0.6746(14) 0.163(4) Uani 0.50 1 d PU A 1
S2 S 0.0154(5) 0.7305(5) 0.3175(16) 0.104(5) Uani 0.50 1 d PU A 1
B1 B 0.057(2) 0.7445(18) 0.710(4) 0.163(10) Uani 0.50 1 d PDU A 2
H1 H 0.0805 0.7321 0.8160 0.196 Uiso 0.50 1 calc PR A 2
B5 B 0.007(2) 0.742(2) 0.279(8) 0.105(11) Uani 0.50 1 d PDU A 2
B6 B 0.0663(7) 0.7136(6) 0.530(2) 0.056(5) Uani 0.50 1 d PD A 2
B2 B 0.0110(5) 0.7966(6) 0.7059(15) 0.095(4) Uani 1 1 d D A .
B3 B -0.0288(4) 0.8184(4) 0.5569(16) 0.080(3) Uani 1 1 d D A .
B4 B -0.0300(4) 0.7905(5) 0.3728(17) 0.094(4) Uani 1 1 d D A .
H3 H -0.060(2) 0.854(2) 0.557(10) 0.10(3) Uiso 1 1 d D . .
H4 H -0.051(4) 0.801(4) 0.254(6) 0.14(4) Uiso 1 1 d D . .
H2 H 0.001(4) 0.819(3) 0.823(7) 0.14(4) Uiso 1 1 d D . .

loop_
_atom_site_aniso_label
_atom_site_aniso_U_11
_atom_site_aniso_U_22
_atom_site_aniso_U_33
_atom_site_aniso_U_23
_atom_site_aniso_U_13
_atom_site_aniso_U_12
C1 0.065(5) 0.044(4) 0.073(5) -0.010(4) 0.012(4) -0.015(3)
C2 0.062(4) 0.055(4) 0.062(5) 0.012(4) -0.007(4) -0.012(4)
C3 0.052(4) 0.050(4) 0.067(5) -0.003(4) 0.007(4) -0.009(3)
C4 0.038(4) 0.057(4) 0.085(6) 0.016(4) 0.006(4) -0.006(3)
C5 0.048(4) 0.095(6) 0.046(4) 0.004(4) 0.001(3) -0.034(4)
C6 0.143(9) 0.051(5) 0.161(11) -0.034(6) 0.057(8) -0.012(5)
C7 0.114(8) 0.107(8) 0.104(8) 0.044(7) -0.025(7) -0.008(6)
C8 0.103(7) 0.092(6) 0.092(7) -0.037(6) 0.030(6) -0.028(5)
C9 0.042(4) 0.106(7) 0.175(11) 0.070(7) 0.003(6) 0.011(4)
C10 0.112(8) 0.180(11) 0.058(6) 0.006(6) -0.019(6) -0.078(8)
C11 0.073(5) 0.041(4) 0.117(8) -0.010(5) 0.032(6) -0.008(4)
C12 0.060(4) 0.062(5) 0.073(6) 0.003(4) -0.003(4) -0.021(4)
C13 0.056(5) 0.065(5) 0.088(7) -0.012(5) 0.030(5) -0.022(4)
C14 0.164(11) 0.114(8) 0.041(5) -0.004(5) 0.004(6) -0.091(8)
C15 0.066(6) 0.071(6) 0.170(12) 0.053(7) -0.030(7) -0.019(5)
C16 0.210(14) 0.071(7) 0.276(18) -0.090(9) 0.150(14) -0.055(8)
C17 0.128(11) 0.159(12) 0.50(3) 0.220(18) -0.142(16) -0.049(9)
C18 0.51(3) 0.30(2) 0.049(7) -0.011(10) 0.034(13) -0.28(2)
C19 0.085(7) 0.097(8) 0.38(2) -0.043(12) 0.112(11) -0.015(6)
C20 0.166(12) 0.195(13) 0.144(12) 0.041(10) -0.086(10) -0.112(11)
Mo1 0.0363(3) 0.0405(3) 0.0692(4) -0.0038(3) -0.0024(3) -0.0018(2)
Mo2 0.0350(3) 0.0446(3) 0.0663(4) -0.0043(3) -0.0027(3) -0.0040(2)
S1 0.079(5) 0.155(7) 0.256(11) 0.119(8) -0.071(7) -0.030(5)
S2 0.096(5) 0.117(6) 0.098(9) -0.056(7) 0.048(6) -0.045(4)
B1 0.096(16) 0.160(18) 0.23(2) 0.099(17) -0.036(17) -0.085(15)
B5 0.101(16) 0.143(18) 0.071(18) -0.018(16) 0.012(14) -0.093(14)
B6 0.061(10) 0.041(8) 0.067(12) -0.001(8) 0.029(9) 0.030(7)
B2 0.097(8) 0.109(9) 0.080(8) -0.008(7) 0.004(7) -0.057(7)
B3 0.056(5) 0.044(5) 0.138(11) -0.014(6) 0.032(6) -0.006(4)
B4 0.053(6) 0.105(8) 0.125(11) 0.054(8) -0.026(6) -0.037(6)

loop_
_atom_type_symbol
_atom_type_description
_atom_type_scat_dispersion_real
_atom_type_scat_dispersion_imag
_atom_type_scat_source
C C 0.0033 0.0016 'International Tables Vol C Tables 4.2.6.8 and 6.1.1.4'
H H 0.0000 0.0000 'International Tables Vol C Tables 4.2.6.8 and 6.1.1.4'
B B 0.0013 0.0007 'International Tables Vol C Tables 4.2.6.8 and 6.1.1.4'
S S 0.1246 0.1234 'International Tables Vol C Tables 4.2.6.8 and 6.1.1.4'
Mo Mo -1.6832 0.6857 'International Tables Vol C Tables 4.2.6.8 and 6.1.1.4'

loop_
_geom_angle_atom_site_label_1
_geom_angle_atom_site_label_2
_geom_angle_atom_site_label_3
_geom_angle
C5 C1 C2 108.6(6)
C5 C1 C6 125.7(8)
C2 C1 C6 125.4(8)
C5 C1 Mo1 72.2(4)
C2 C1 Mo1 72.7(4)
C6 C1 Mo1 125.1(5)
C3 C2 C1 108.4(7)
C3 C2 C7 125.7(8)
C1 C2 C7 125.8(8)
C3 C2 Mo1 72.9(4)
C1 C2 Mo1 72.2(4)
C7 C2 Mo1 123.8(6)
C4 C3 C2 108.2(7)
C4 C3 C8 125.1(7)
C2 C3 C8 126.3(8)
C4 C3 Mo1 72.4(4)
C2 C3 Mo1 72.1(4)
C8 C3 Mo1 126.5(5)
C3 C4 C5 108.1(6)
C3 C4 C9 125.7(8)
C5 C4 C9 125.7(8)
C3 C4 Mo1 72.9(4)
C5 C4 Mo1 71.4(4)
C9 C4 Mo1 127.1(5)
C1 C5 C4 106.7(6)
C1 C5 C10 128.1(9)
C4 C5 C10 125.0(9)
C1 C5 Mo1 72.6(4)
C4 C5 Mo1 72.6(4)
C10 C5 Mo1 124.0(5)
C1 C6 H6A 109.5
C1 C6 H6B 109.5
H6A C6 H6B 109.5
C1 C6 H6C 109.5
H6A C6 H6C 109.5
H6B C6 H6C 109.5
C2 C7 H7A 109.5
C2 C7 H7B 109.5
H7A C7 H7B 109.5
C2 C7 H7C 109.5
H7A C7 H7C 109.5
H7B C7 H7C 109.5
C3 C8 H8A 109.5
C3 C8 H8B 109.5
H8A C8 H8B 109.5
C3 C8 H8C 109.5
H8A C8 H8C 109.5
H8B C8 H8C 109.5
C4 C9 H9A 109.5
C4 C9 H9B 109.5
H9A C9 H9B 109.5
C4 C9 H9C 109.5
H9A C9 H9C 109.5
H9B C9 H9C 109.5
C5 C10 H10A 109.5
C5 C10 H10B 109.5
H10A C10 H10B 109.5
C5 C10 H10C 109.5
H10A C10 H10C 109.5
H10B C10 H10C 109.5
C15 C11 C12 110.2(9)
C15 C11 C16 125.3(12)
C12 C11 C16 124.4(12)
C15 C11 Mo2 72.1(5)
C12 C11 Mo2 72.5(4)
C16 C11 Mo2 125.9(6)
C11 C12 C13 108.2(8)
C11 C12 C20 125.9(10)
C13 C12 C20 125.7(10)
C11 C12 Mo2 73.2(4)
C13 C12 Mo2 71.8(4)
C20 C12 Mo2 124.2(6)
C12 C13 C14 108.0(8)
C12 C13 C19 122.7(11)
C14 C13 C19 129.1(11)
C12 C13 Mo2 73.4(4)
C14 C13 Mo2 72.0(5)
C19 C13 Mo2 124.3(6)
C13 C14 C15 106.6(8)
C13 C14 C18 124.3(16)
C15 C14 C18 128.9(17)
C13 C14 Mo2 72.5(5)
C15 C14 Mo2 72.3(5)
C18 C14 Mo2 123.3(7)
C11 C15 C14 106.9(8)
C11 C15 C17 127.9(15)
C14 C15 C17 124.9(16)
C11 C15 Mo2 73.9(5)
C14 C15 Mo2 71.4(5)
C17 C15 Mo2 124.4(7)
C11 C16 H16A 109.5
C11 C16 H16B 109.5
H16A C16 H16B 109.5
C11 C16 H16C 109.5
H16A C16 H16C 109.5
H16B C16 H16C 109.5
C15 C17 H17A 109.5
C15 C17 H17B 109.5
H17A C17 H17B 109.5
C15 C17 H17C 109.5
H17A C17 H17C 109.5
H17B C17 H17C 109.5
C14 C18 H18A 109.5
C14 C18 H18B 109.5
H18A C18 H18B 109.5
C14 C18 H18C 109.5
H18A C18 H18C 109.5
H18B C18 H18C 109.5
C13 C19 H19A 109.5
C13 C19 H19B 109.5
H19A C19 H19B 109.5
C13 C19 H19C 109.5
H19A C19 H19C 109.5
H19B C19 H19C 109.5
C12 C20 H20A 109.5
C12 C20 H20B 109.5
H20A C20 H20B 109.5
C12 C20 H20C 109.5
H20A C20 H20C 109.5
H20B C20 H20C 109.5
B3 Mo1 B4 45.7(5)
B3 Mo1 B2 44.9(5)
B4 Mo1 B2 84.7(5)
B3 Mo1 C5 118.1(4)
B4 Mo1 C5 99.2(3)
B2 Mo1 C5 145.9(4)
B3 Mo1 C1 148.5(3)
B4 Mo1 C1 131.4(4)
B2 Mo1 C1 140.4(4)
C5 Mo1 C1 35.2(3)
B3 Mo1 C2 128.3(4)
B4 Mo1 C2 153.4(3)
B2 Mo1 C2 105.4(4)
C5 Mo1 C2 58.7(3)
C1 Mo1 C2 35.1(3)
B3 Mo1 C4 89.9(3)
B4 Mo1 C4 95.4(3)
B2 Mo1 C4 110.1(4)
C5 Mo1 C4 36.0(3)
C1 Mo1 C4 58.6(3)
C2 Mo1 C4 58.1(3)
B3 Mo1 C3 95.5(3)
B4 Mo1 C3 122.9(4)
B2 Mo1 C3 90.3(4)
C5 Mo1 C3 59.0(3)
C1 Mo1 C3 58.4(2)
C2 Mo1 C3 35.0(2)
C4 Mo1 C3 34.7(3)
B3 Mo1 S2 87.9(4)
B4 Mo1 S2 49.0(5)
B2 Mo1 S2 105.7(4)
C5 Mo1 S2 102.0(4)
C1 Mo1 S2 110.8(4)
C2 Mo1 S2 143.3(3)
C4 Mo1 S2 125.8(4)
C3 Mo1 S2 159.9(4)
B3 Mo1 B6 99.6(5)
B4 Mo1 B6 91.9(5)
B2 Mo1 B6 76.7(6)
C5 Mo1 B6 136.4(5)
C1 Mo1 B6 111.8(4)
C2 Mo1 B6 114.2(5)
C4 Mo1 B6 170.5(4)
C3 Mo1 B6 141.9(5)
S2 Mo1 B6 56.0(6)
B3 Mo1 S1 87.5(4)
B4 Mo1 S1 104.9(4)
B2 Mo1 S1 49.8(5)
C5 Mo1 S1 153.2(4)
C1 Mo1 S1 118.1(4)
C2 Mo1 S1 100.1(4)
C4 Mo1 S1 148.4(4)
C3 Mo1 S1 114.4(4)
S2 Mo1 S1 85.6(5)
B6 Mo1 S1 32.8(6)
B3 Mo1 B1 82.9(10)
B4 Mo1 B1 106.5(13)
B2 Mo1 B1 42.4(7)
C5 Mo1 B1 154.2(13)
C1 Mo1 B1 119.6(12)
C2 Mo1 B1 97.0(13)
C4 Mo1 B1 140.3(9)
C3 Mo1 B1 107.1(10)
S2 Mo1 B1 93.0(11)
B6 Mo1 B1 41.6(6)
S1 Mo1 B1 8.9(7)
B3 Mo2 B4 45.3(5)
B3 Mo2 B2 44.7(5)
B4 Mo2 B2 83.9(5)
B3 Mo2 B6 102.5(5)
B4 Mo2 B6 93.7(6)
B2 Mo2 B6 78.5(6)
B3 Mo2 C14 125.3(5)
B4 Mo2 C14 105.2(4)
B2 Mo2 C14 150.1(4)
B6 Mo2 C14 128.0(6)
B3 Mo2 C13 149.5(3)
B4 Mo2 C13 139.8(4)
B2 Mo2 C13 133.5(4)
B6 Mo2 C13 106.4(5)
C14 Mo2 C13 35.5(4)
B3 Mo2 C15 93.0(4)
B4 Mo2 C15 94.5(4)
B2 Mo2 C15 116.0(5)
B6 Mo2 C15 164.1(5)
C14 Mo2 C15 36.3(4)
C13 Mo2 C15 59.1(3)
B3 Mo2 C12 121.6(3)
B4 Mo2 C12 151.2(4)
B2 Mo2 C12 100.3(3)
B6 Mo2 C12 115.1(6)
C14 Mo2 C12 58.4(3)
C13 Mo2 C12 34.8(3)
C15 Mo2 C12 57.9(3)
B3 Mo2 C11 92.6(3)
B4 Mo2 C11 117.7(4)
B2 Mo2 C11 92.3(4)
B6 Mo2 C11 146.4(6)
C14 Mo2 C11 58.0(3)
C13 Mo2 C11 57.6(3)
C15 Mo2 C11 34.0(4)
C12 Mo2 C11 34.3(3)
B3 Mo2 S1 87.4(5)
B4 Mo2 S1 104.0(4)
B2 Mo2 S1 49.7(5)
B6 Mo2 S1 33.4(6)
C14 Mo2 S1 146.4(5)
C13 Mo2 S1 112.0(4)
C15 Mo2 S1 153.9(5)
C12 Mo2 S1 100.1(4)
C11 Mo2 S1 119.9(4)
B3 Mo2 S2 86.6(4)
B4 Mo2 S2 48.1(5)
B2 Mo2 S2 103.9(4)
B6 Mo2 S2 56.5(7)
C14 Mo2 S2 103.2(4)
C13 Mo2 S2 117.5(3)
C15 Mo2 S2 121.6(5)
C12 Mo2 S2 151.5(3)
C11 Mo2 S2 155.6(5)
S1 Mo2 S2 84.4(5)
B3 Mo2 B1 82.0(10)
B4 Mo2 B1 104.5(13)
B2 Mo2 B1 41.9(6)
B6 Mo2 B1 42.0(6)
C14 Mo2 B1 149.3(13)
C13 Mo2 B1 113.8(13)
C15 Mo2 B1 146.8(10)
C12 Mo2 B1 97.0(13)
C11 Mo2 B1 113.0(11)
S1 Mo2 B1 8.7(7)
S2 Mo2 B1 91.0(11)
B2 S1 Mo1 61.0(4)
B2 S1 Mo2 61.2(5)
Mo1 S1 Mo2 72.3(2)
B4 S2 Mo1 61.3(4)
B4 S2 Mo2 61.1(4)
Mo1 S2 Mo2 72.3(3)
B2 B1 B6 113.8(19)
B2 B1 Mo1 62.2(14)
B6 B1 Mo1 67.1(15)
B2 B1 Mo2 61.6(13)
B6 B1 Mo2 63.0(14)
Mo1 B1 Mo2 69.9(9)
B2 B1 H1 124.3
B6 B1 H1 121.8
Mo1 B1 H1 143.7
Mo2 B1 H1 146.4
B4 B5 Mo2 60.7(16)
B4 B5 Mo1 57.6(18)
Mo2 B5 Mo1 66.9(15)
B1 B6 Mo2 75.1(17)
B1 B6 Mo1 71.3(17)
Mo2 B6 Mo1 74.4(4)
B3 B2 B1 129.5(14)
B3 B2 S1 120.5(8)
B1 B2 S1 9.0(12)
B3 B2 Mo1 65.5(5)
B1 B2 Mo1 75.4(18)
S1 B2 Mo1 69.2(6)
B3 B2 Mo2 65.5(5)
B1 B2 Mo2 76.5(17)
S1 B2 Mo2 69.2(6)
Mo1 B2 Mo2 78.1(4)
B3 B2 H2 111(5)
B1 B2 H2 119(5)
S1 B2 H2 128(5)
Mo1 B2 H2 135(5)
Mo2 B2 H2 145(5)
B2 B3 B4 124.7(8)
B2 B3 Mo1 69.6(5)
B4 B3 Mo1 68.5(5)
B2 B3 Mo2 69.8(6)
B4 B3 Mo2 69.4(5)
Mo1 B3 Mo2 81.0(3)
B2 B3 H3 129(4)
B4 B3 H3 107(4)
Mo1 B3 H3 138(4)
Mo2 B3 H3 138(4)
B5 B4 B3 135(3)
B5 B4 S2 14(3)
B3 B4 S2 121.7(8)
B5 B4 Mo1 82(3)
B3 B4 Mo1 65.8(5)
S2 B4 Mo1 69.7(6)
B5 B4 Mo2 78(2)
B3 B4 Mo2 65.2(5)
S2 B4 Mo2 70.8(6)
Mo1 B4 Mo2 78.6(4)
B5 B4 H4 89(6)
B3 B4 H4 136(5)
S2 B4 H4 102(5)
Mo1 B4 H4 142(5)
Mo2 B4 H4 135(5)

loop_
_geom_bond_atom_site_label_1
_geom_bond_atom_site_label_2
_geom_bond_distance
C1 C5 1.401(10)
C1 C2 1.401(10)
C1 C6 1.520(10)
C1 Mo1 2.318(6)
C2 C3 1.400(10)
C2 C7 1.505(11)
C2 Mo1 2.324(7)
C3 C4 1.391(10)
C3 C8 1.503(10)
C3 Mo1 2.335(7)
C4 C5 1.435(10)
C4 C9 1.503(10)
C4 Mo1 2.329(6)
C5 C10 1.519(11)
C5 Mo1 2.314(6)
C6 H6A 0.9600
C6 H6B 0.9600
C6 H6C 0.9600
C7 H7A 0.9600
C7 H7B 0.9600
C7 H7C 0.9600
C8 H8A 0.9600
C8 H8B 0.9600
C8 H8C 0.9600
C9 H9A 0.9600
C9 H9B 0.9600
C9 H9C 0.9600
C10 H10A 0.9600
C10 H10B 0.9600
C10 H10C 0.9600
C11 C15 1.359(14)
C11 C12 1.374(11)
C11 C16 1.520(12)
C11 Mo2 2.332(7)
C12 C13 1.383(11)
C12 C20 1.486(13)
C12 Mo2 2.324(7)
C13 C14 1.403(14)
C13 C19 1.513(12)
C13 Mo2 2.304(7)
C14 C15 1.436(15)
C14 C18 1.485(14)
C14 Mo2 2.298(8)
C15 C17 1.501(13)
C15 Mo2 2.310(9)
C16 H16A 0.9600
C16 H16B 0.9600
C16 H16C 0.9600
C17 H17A 0.9600
C17 H17B 0.9600
C17 H17C 0.9600
C18 H18A 0.9600
C18 H18B 0.9600
C18 H18C 0.9600
C19 H19A 0.9600
C19 H19B 0.9600
C19 H19C 0.9600
C20 H20A 0.9600
C20 H20B 0.9600
C20 H20C 0.9600
Mo1 B3 2.144(9)
Mo1 B4 2.187(11)
Mo1 B2 2.207(11)
Mo1 S2 2.339(11)
Mo1 B6 2.349(16)
Mo1 S1 2.361(11)
Mo1 B1 2.41(5)
Mo2 B3 2.147(9)
Mo2 B4 2.214(10)
Mo2 B2 2.215(12)
Mo2 B6 2.257(16)
Mo2 S1 2.363(12)
Mo2 S2 2.387(12)
Mo2 B1 2.45(4)
S1 B2 1.928(19)
S2 B4 1.881(18)
B1 B2 1.68(2)
B1 B6 1.69(2)
B1 H1 1.1000
B5 B4 1.67(2)
B2 B3 1.661(17)
B2 H2 1.15(2)
B3 B4 1.682(18)
B3 H3 1.14(2)
B4 H4 1.15(2)

loop_
_geom_torsion_atom_site_label_1
_geom_torsion_atom_site_label_2
_geom_torsion_atom_site_label_3
_geom_torsion_atom_site_label_4
_geom_torsion
C5 C1 C2 C3 0.7(8)
C6 C1 C2 C3 -174.4(7)
Mo1 C1 C2 C3 64.4(5)
C5 C1 C2 C7 176.9(7)
C6 C1 C2 C7 1.9(13)
Mo1 C1 C2 C7 -119.3(8)
C5 C1 C2 Mo1 -63.8(5)
C6 C1 C2 Mo1 121.2(8)
C1 C2 C3 C4 -0.1(8)
C7 C2 C3 C4 -176.4(7)
Mo1 C2 C3 C4 63.9(5)
C1 C2 C3 C8 173.5(7)
C7 C2 C3 C8 -2.7(12)
Mo1 C2 C3 C8 -122.5(7)
C1 C2 C3 Mo1 -63.9(5)
C7 C2 C3 Mo1 119.8(8)
C2 C3 C4 C5 -0.5(8)
C8 C3 C4 C5 -174.2(7)
Mo1 C3 C4 C5 63.2(5)
C2 C3 C4 C9 172.6(7)
C8 C3 C4 C9 -1.1(11)
Mo1 C3 C4 C9 -123.7(7)
C2 C3 C4 Mo1 -63.7(5)
C8 C3 C4 Mo1 122.6(7)
C2 C1 C5 C4 -1.0(8)
C6 C1 C5 C4 174.0(7)
Mo1 C1 C5 C4 -65.0(4)
C2 C1 C5 C10 -176.1(7)
C6 C1 C5 C10 -1.1(12)
Mo1 C1 C5 C10 119.8(7)
C2 C1 C5 Mo1 64.1(5)
C6 C1 C5 Mo1 -120.9(8)
C3 C4 C5 C1 0.9(8)
C9 C4 C5 C1 -172.2(7)
Mo1 C4 C5 C1 65.0(5)
C3 C4 C5 C10 176.2(7)
C9 C4 C5 C10 3.1(11)
Mo1 C4 C5 C10 -119.7(7)
C3 C4 C5 Mo1 -64.1(5)
C9 C4 C5 Mo1 122.8(7)
C15 C11 C12 C13 1.1(9)
C16 C11 C12 C13 -174.4(7)
Mo2 C11 C12 C13 63.7(5)
C15 C11 C12 C20 177.0(8)
C16 C11 C12 C20 1.6(13)
Mo2 C11 C12 C20 -120.3(8)
C15 C11 C12 Mo2 -62.6(6)
C16 C11 C12 Mo2 121.9(8)
C11 C12 C13 C14 -0.4(9)
C20 C12 C13 C14 -176.4(8)
Mo2 C12 C13 C14 64.2(5)
C11 C12 C13 C19 174.9(8)
C20 C12 C13 C19 -1.1(13)
Mo2 C12 C13 C19 -120.5(8)
C11 C12 C13 Mo2 -64.6(5)
C20 C12 C13 Mo2 119.5(8)
C12 C13 C14 C15 -0.4(9)
C19 C13 C14 C15 -175.3(8)
Mo2 C13 C14 C15 64.7(6)
C12 C13 C14 C18 176.1(9)
C19 C13 C14 C18 1.2(15)
Mo2 C13 C14 C18 -118.8(10)
C12 C13 C14 Mo2 -65.1(5)
C19 C13 C14 Mo2 120.0(9)
C12 C11 C15 C14 -1.3(10)
C16 C11 C15 C14 174.1(8)
Mo2 C11 C15 C14 -64.2(6)
C12 C11 C15 C17 -175.7(9)
C16 C11 C15 C17 -0.3(15)
Mo2 C11 C15 C17 121.4(10)
C12 C11 C15 Mo2 62.9(6)
C16 C11 C15 Mo2 -121.7(8)
C13 C14 C15 C11 1.0(10)
C18 C14 C15 C11 -175.3(10)
Mo2 C14 C15 C11 65.9(6)
C13 C14 C15 C17 175.6(8)
C18 C14 C15 C17 -0.6(16)
Mo2 C14 C15 C17 -119.5(9)
C13 C14 C15 Mo2 -64.9(6)
C18 C14 C15 Mo2 118.9(11)
C1 C5 Mo1 B3 -156.8(5)
C4 C5 Mo1 B3 -42.3(6)
C10 C5 Mo1 B3 78.7(9)
C1 C5 Mo1 B4 159.0(6)
C4 C5 Mo1 B4 -86.5(6)
C10 C5 Mo1 B4 34.4(9)
C1 C5 Mo1 B2 -106.8(8)
C4 C5 Mo1 B2 7.7(9)
C10 C5 Mo1 B2 128.6(10)
C4 C5 Mo1 C1 114.5(6)
C10 C5 Mo1 C1 -124.6(10)
C1 C5 Mo1 C2 -36.9(4)
C4 C5 Mo1 C2 77.6(5)
C10 C5 Mo1 C2 -161.5(10)
C1 C5 Mo1 C4 -114.5(6)
C10 C5 Mo1 C4 120.9(10)
C1 C5 Mo1 C3 -78.0(5)
C4 C5 Mo1 C3 36.5(4)
C10 C5 Mo1 C3 157.4(9)
C1 C5 Mo1 S2 109.2(5)
C4 C5 Mo1 S2 -136.3(5)
C10 C5 Mo1 S2 -15.4(9)
C1 C5 Mo1 B6 56.4(8)
C4 C5 Mo1 B6 170.9(8)
C10 C5 Mo1 B6 -68.2(11)
C1 C5 Mo1 S1 4.9(10)
C4 C5 Mo1 S1 119.4(9)
C10 C5 Mo1 S1 -119.7(10)
C1 C5 Mo1 B1 -15.1(16)
C4 C5 Mo1 B1 99.4(15)
C10 C5 Mo1 B1 -139.7(15)
C5 C1 Mo1 B3 41.7(10)
C2 C1 Mo1 B3 -75.1(9)
C6 C1 Mo1 B3 163.4(10)
C5 C1 Mo1 B4 -28.2(7)
C2 C1 Mo1 B4 -145.0(6)
C6 C1 Mo1 B4 93.5(10)
C5 C1 Mo1 B2 122.7(8)
C2 C1 Mo1 B2 5.9(9)
C6 C1 Mo1 B2 -115.6(10)
C2 C1 Mo1 C5 -116.8(7)
C6 C1 Mo1 C5 121.7(10)
C5 C1 Mo1 C2 116.8(7)
C6 C1 Mo1 C2 -121.6(10)
C5 C1 Mo1 C4 38.8(4)
C2 C1 Mo1 C4 -78.0(5)
C6 C1 Mo1 C4 160.4(9)
C5 C1 Mo1 C3 79.7(5)
C2 C1 Mo1 C3 -37.0(4)
C6 C1 Mo1 C3 -158.6(9)
C5 C1 Mo1 S2 -81.3(6)
C2 C1 Mo1 S2 162.0(5)
C6 C1 Mo1 S2 40.4(9)
C5 C1 Mo1 B6 -141.8(7)
C2 C1 Mo1 B6 101.4(7)
C6 C1 Mo1 B6 -20.2(10)
C5 C1 Mo1 S1 -177.5(5)
C2 C1 Mo1 S1 65.7(6)
C6 C1 Mo1 S1 -55.9(9)
C5 C1 Mo1 B1 172.5(9)
C2 C1 Mo1 B1 55.7(9)
C6 C1 Mo1 B1 -65.9(12)
C3 C2 Mo1 B3 23.5(7)
C1 C2 Mo1 B3 139.9(6)
C7 C2 Mo1 B3 -98.4(8)
C3 C2 Mo1 B4 -42.2(11)
C1 C2 Mo1 B4 74.2(11)
C7 C2 Mo1 B4 -164.2(11)
C3 C2 Mo1 B2 67.5(6)
C1 C2 Mo1 B2 -176.1(6)
C7 C2 Mo1 B2 -54.4(8)
C3 C2 Mo1 C5 -79.4(5)
C1 C2 Mo1 C5 37.0(4)
C7 C2 Mo1 C5 158.7(8)
C3 C2 Mo1 C1 -116.4(6)
C7 C2 Mo1 C1 121.6(9)
C3 C2 Mo1 C4 -36.9(4)
C1 C2 Mo1 C4 79.6(5)
C7 C2 Mo1 C4 -158.8(8)
C1 C2 Mo1 C3 116.4(6)
C7 C2 Mo1 C3 -121.9(9)
C3 C2 Mo1 S2 -145.4(7)
C1 C2 Mo1 S2 -29.0(9)
C7 C2 Mo1 S2 92.7(10)
C3 C2 Mo1 B6 149.6(6)
C1 C2 Mo1 B6 -94.0(7)
C7 C2 Mo1 B6 27.6(9)
C3 C2 Mo1 S1 118.4(5)
C1 C2 Mo1 S1 -125.2(5)
C7 C2 Mo1 S1 -3.6(8)
C3 C2 Mo1 B1 110.0(7)
C1 C2 Mo1 B1 -133.6(7)
C7 C2 Mo1 B1 -12.0(9)
C3 C4 Mo1 B3 -99.8(5)
C5 C4 Mo1 B3 143.6(6)
C9 C4 Mo1 B3 22.4(9)
C3 C4 Mo1 B4 -145.3(6)
C5 C4 Mo1 B4 98.2(6)
C9 C4 Mo1 B4 -23.0(9)
C3 C4 Mo1 B2 -58.9(6)
C5 C4 Mo1 B2 -175.4(5)
C9 C4 Mo1 B2 63.3(9)
C3 C4 Mo1 C5 116.5(6)
C9 C4 Mo1 C5 -121.2(10)
C3 C4 Mo1 C1 78.6(5)
C5 C4 Mo1 C1 -37.9(4)
C9 C4 Mo1 C1 -159.1(10)
C3 C4 Mo1 C2 37.1(4)
C5 C4 Mo1 C2 -79.4(5)
C9 C4 Mo1 C2 159.4(9)
C5 C4 Mo1 C3 -116.5(6)
C9 C4 Mo1 C3 122.2(10)
C3 C4 Mo1 S2 172.9(5)
C5 C4 Mo1 S2 56.3(6)
C9 C4 Mo1 S2 -64.9(9)
C3 C4 Mo1 B6 75(3)
C5 C4 Mo1 B6 -41(3)
C9 C4 Mo1 B6 -163(3)
C3 C4 Mo1 S1 -14.8(9)
C5 C4 Mo1 S1 -131.4(8)
C9 C4 Mo1 S1 107.4(10)
C3 C4 Mo1 B1 -21.2(18)
C5 C4 Mo1 B1 -137.7(18)
C9 C4 Mo1 B1 101.1(19)
C4 C3 Mo1 B3 81.8(5)
C2 C3 Mo1 B3 -161.7(5)
C8 C3 Mo1 B3 -39.3(8)
C4 C3 Mo1 B4 42.5(6)
C2 C3 Mo1 B4 159.0(5)
C8 C3 Mo1 B4 -78.6(9)
C4 C3 Mo1 B2 126.5(6)
C2 C3 Mo1 B2 -117.0(6)
C8 C3 Mo1 B2 5.4(8)
C4 C3 Mo1 C5 -37.9(4)
C2 C3 Mo1 C5 78.6(5)
C8 C3 Mo1 C5 -159.0(8)
C4 C3 Mo1 C1 -79.3(5)
C2 C3 Mo1 C1 37.2(4)
C8 C3 Mo1 C1 159.6(8)
C4 C3 Mo1 C2 -116.5(6)
C8 C3 Mo1 C2 122.4(9)
C2 C3 Mo1 C4 116.5(6)
C8 C3 Mo1 C4 -121.1(9)
C4 C3 Mo1 S2 -17.0(11)
C2 C3 Mo1 S2 99.5(10)
C8 C3 Mo1 S2 -138.1(10)
C4 C3 Mo1 B6 -165.0(8)
C2 C3 Mo1 B6 -48.5(9)
C8 C3 Mo1 B6 73.9(10)
C4 C3 Mo1 S1 171.5(5)
C2 C3 Mo1 S1 -71.9(6)
C8 C3 Mo1 S1 50.5(8)
C4 C3 Mo1 B1 166.0(11)
C2 C3 Mo1 B1 -77.4(11)
C8 C3 Mo1 B1 44.9(12)
C13 C14 Mo2 B3 145.6(6)
C15 C14 Mo2 B3 31.0(9)
C18 C14 Mo2 B3 -94.4(17)
C13 C14 Mo2 B4 -168.8(6)
C15 C14 Mo2 B4 76.6(8)
C18 C14 Mo2 B4 -48.8(17)
C13 C14 Mo2 B2 86.5(13)
C15 C14 Mo2 B2 -28.0(14)
C18 C14 Mo2 B2 -153.4(15)
C13 C14 Mo2 B6 -61.6(9)
C15 C14 Mo2 B6 -176.1(9)
C18 C14 Mo2 B6 58.5(19)
C15 C14 Mo2 C13 -114.6(8)
C18 C14 Mo2 C13 120.0(19)
C13 C14 Mo2 C15 114.6(8)
C18 C14 Mo2 C15 -125(2)
C13 C14 Mo2 C12 37.1(5)
C15 C14 Mo2 C12 -77.5(6)
C18 C14 Mo2 C12 157.1(18)
C13 C14 Mo2 C11 77.7(5)
C15 C14 Mo2 C11 -36.8(5)
C18 C14 Mo2 C11 -162.2(18)
C13 C14 Mo2 S1 -19.3(10)
C15 C14 Mo2 S1 -133.8(10)
C18 C14 Mo2 S1 100.8(17)
C13 C14 Mo2 S2 -119.2(6)
C15 C14 Mo2 S2 126.2(7)
C18 C14 Mo2 S2 0.8(17)
C13 C14 Mo2 B1 -3.8(17)
C15 C14 Mo2 B1 -118.4(17)
C18 C14 Mo2 B1 116(2)
C12 C13 Mo2 B3 50.5(11)
C14 C13 Mo2 B3 -65.3(11)
C19 C13 Mo2 B3 169.2(12)
C12 C13 Mo2 B4 132.6(7)
C14 C13 Mo2 B4 16.8(9)
C19 C13 Mo2 B4 -108.7(12)
C12 C13 Mo2 B2 -20.9(8)
C14 C13 Mo2 B2 -136.7(8)
C19 C13 Mo2 B2 97.8(12)
C12 C13 Mo2 B6 -110.5(7)
C14 C13 Mo2 B6 133.7(8)
C19 C13 Mo2 B6 8.2(12)
C12 C13 Mo2 C14 115.8(8)
C19 C13 Mo2 C14 -125.5(13)
C12 C13 Mo2 C15 77.0(6)
C14 C13 Mo2 C15 -38.9(6)
C19 C13 Mo2 C15 -164.4(13)
C14 C13 Mo2 C12 -115.8(8)
C19 C13 Mo2 C12 118.7(13)
C12 C13 Mo2 C11 36.8(5)
C14 C13 Mo2 C11 -79.0(6)
C19 C13 Mo2 C11 155.5(12)
C12 C13 Mo2 S1 -75.5(6)
C14 C13 Mo2 S1 168.6(6)
C19 C13 Mo2 S1 43.2(12)
C12 C13 Mo2 S2 -170.8(6)
C14 C13 Mo2 S2 73.3(7)
C19 C13 Mo2 S2 -52.1(12)
C12 C13 Mo2 B1 -66.3(9)
C14 C13 Mo2 B1 177.9(9)
C19 C13 Mo2 B1 52.4(13)
C11 C15 Mo2 B3 90.2(7)
C14 C15 Mo2 B3 -155.1(8)
C17 C15 Mo2 B3 -35.0(16)
C11 C15 Mo2 B4 135.7(7)
C14 C15 Mo2 B4 -109.7(8)
C17 C15 Mo2 B4 10.4(16)
C11 C15 Mo2 B2 50.2(7)
C14 C15 Mo2 B2 164.9(7)
C17 C15 Mo2 B2 -75.0(16)
C11 C15 Mo2 B6 -103(3)
C14 C15 Mo2 B6 11(3)
C17 C15 Mo2 B6 131(2)
C11 C15 Mo2 C14 -114.7(8)
C17 C15 Mo2 C14 120.1(19)
C11 C15 Mo2 C13 -76.7(6)
C14 C15 Mo2 C13 38.0(5)
C17 C15 Mo2 C13 158.0(18)
C11 C15 Mo2 C12 -35.7(5)
C14 C15 Mo2 C12 79.0(6)
C17 C15 Mo2 C12 -161.0(17)
C14 C15 Mo2 C11 114.7(8)
C17 C15 Mo2 C11 -125.3(19)
C11 C15 Mo2 S1 0.2(13)
C14 C15 Mo2 S1 114.8(12)
C17 C15 Mo2 S1 -125.1(15)
C11 C15 Mo2 S2 178.1(5)
C14 C15 Mo2 S2 -67.3(7)
C17 C15 Mo2 S2 52.8(17)
C11 C15 Mo2 B1 10(2)
C14 C15 Mo2 B1 125(2)
C17 C15 Mo2 B1 -115(2)
C11 C12 Mo2 B3 -36.3(7)
C13 C12 Mo2 B3 -152.6(6)
C20 C12 Mo2 B3 86.0(10)
C11 C12 Mo2 B4 17.2(12)
C13 C12 Mo2 B4 -99.1(10)
C20 C12 Mo2 B4 139.6(12)
C11 C12 Mo2 B2 -78.9(7)
C13 C12 Mo2 B2 164.8(6)
C20 C12 Mo2 B2 43.4(10)
C11 C12 Mo2 B6 -160.9(7)
C13 C12 Mo2 B6 82.8(7)
C20 C12 Mo2 B6 -38.6(11)
C11 C12 Mo2 C14 78.4(7)
C13 C12 Mo2 C14 -37.9(6)
C20 C12 Mo2 C14 -159.2(12)
C11 C12 Mo2 C13 116.3(8)
C20 C12 Mo2 C13 -121.3(12)
C11 C12 Mo2 C15 35.4(6)
C13 C12 Mo2 C15 -80.9(6)
C20 C12 Mo2 C15 157.7(12)
C13 C12 Mo2 C11 -116.3(8)
C20 C12 Mo2 C11 122.4(12)
C11 C12 Mo2 S1 -129.5(6)
C13 C12 Mo2 S1 114.2(6)
C20 C12 Mo2 S1 -7.1(10)
C11 C12 Mo2 S2 133.5(9)
C13 C12 Mo2 S2 17.2(11)
C20 C12 Mo2 S2 -104.1(12)
C11 C12 Mo2 B1 -121.3(8)
C13 C12 Mo2 B1 122.4(8)
C20 C12 Mo2 B1 1.1(11)
C15 C11 Mo2 B3 -91.5(7)
C12 C11 Mo2 B3 149.7(7)
C16 C11 Mo2 B3 29.5(12)
C15 C11 Mo2 B4 -51.9(8)
C12 C11 Mo2 B4 -170.7(6)
C16 C11 Mo2 B4 69.1(13)
C15 C11 Mo2 B2 -136.2(7)
C12 C11 Mo2 B2 104.9(7)
C16 C11 Mo2 B2 -15.3(12)
C15 C11 Mo2 B6 151.2(9)
C12 C11 Mo2 B6 32.3(11)
C16 C11 Mo2 B6 -87.9(13)
C15 C11 Mo2 C14 39.4(6)
C12 C11 Mo2 C14 -79.5(6)
C16 C11 Mo2 C14 160.4(14)
C15 C11 Mo2 C13 81.6(6)
C12 C11 Mo2 C13 -37.3(5)
C16 C11 Mo2 C13 -157.4(13)
C12 C11 Mo2 C15 -118.9(8)
C16 C11 Mo2 C15 121.0(14)
C15 C11 Mo2 C12 118.9(8)
C16 C11 Mo2 C12 -120.1(14)
C15 C11 Mo2 S1 -179.9(7)
C12 C11 Mo2 S1 61.2(7)
C16 C11 Mo2 S1 -58.9(12)
C15 C11 Mo2 S2 -4.0(11)
C12 C11 Mo2 S2 -122.9(8)
C16 C11 Mo2 S2 117.0(12)
C15 C11 Mo2 B1 -173.9(12)
C12 C11 Mo2 B1 67.2(12)
C16 C11 Mo2 B1 -52.9(16)
B3 Mo1 S1 B2 26.8(6)
B4 Mo1 S1 B2 69.5(7)
C5 Mo1 S1 B2 -137.0(7)
C1 Mo1 S1 B2 -133.8(5)
C2 Mo1 S1 B2 -101.6(5)
C4 Mo1 S1 B2 -58.8(9)
C3 Mo1 S1 B2 -68.0(6)
S2 Mo1 S1 B2 114.9(6)
B6 Mo1 S1 B2 139.0(12)
B1 Mo1 S1 B2 -32(10)
B3 Mo1 S1 Mo2 -39.5(4)
B4 Mo1 S1 Mo2 3.2(5)
B2 Mo1 S1 Mo2 -66.3(5)
C5 Mo1 S1 Mo2 156.7(6)
C1 Mo1 S1 Mo2 159.9(2)
C2 Mo1 S1 Mo2 -167.9(3)
C4 Mo1 S1 Mo2 -125.1(6)
C3 Mo1 S1 Mo2 -134.3(3)
S2 Mo1 S1 Mo2 48.6(3)
B6 Mo1 S1 Mo2 72.7(9)
B1 Mo1 S1 Mo2 -98(10)
B3 Mo2 S1 B2 -26.7(5)
B4 Mo2 S1 B2 -69.2(6)
B6 Mo2 S1 B2 -144.3(12)
C14 Mo2 S1 B2 141.0(6)
C13 Mo2 S1 B2 129.1(5)
C15 Mo2 S1 B2 64.7(11)
C12 Mo2 S1 B2 95.0(5)
C11 Mo2 S1 B2 64.8(6)
S2 Mo2 S1 B2 -113.5(5)
B1 Mo2 S1 B2 25(10)
B3 Mo2 S1 Mo1 39.4(4)
B4 Mo2 S1 Mo1 -3.2(5)
B2 Mo2 S1 Mo1 66.1(4)
B6 Mo2 S1 Mo1 -78.2(10)
C14 Mo2 S1 Mo1 -152.9(5)
C13 Mo2 S1 Mo1 -164.9(2)
C15 Mo2 S1 Mo1 130.8(9)
C12 Mo2 S1 Mo1 161.0(3)
C11 Mo2 S1 Mo1 130.9(3)
S2 Mo2 S1 Mo1 -47.4(3)
B1 Mo2 S1 Mo1 91(11)
B3 Mo1 S2 B4 -26.6(5)
B2 Mo1 S2 B4 -68.2(7)
C5 Mo1 S2 B4 91.7(5)
C1 Mo1 S2 B4 127.4(5)
C2 Mo1 S2 B4 144.7(5)
C4 Mo1 S2 B4 61.7(6)
C3 Mo1 S2 B4 73.5(11)
B6 Mo1 S2 B4 -129.7(8)
S1 Mo1 S2 B4 -114.2(6)
B1 Mo1 S2 B4 -109.3(11)
B3 Mo1 S2 Mo2 39.7(4)
B4 Mo1 S2 Mo2 66.3(4)
B2 Mo1 S2 Mo2 -2.0(5)
C5 Mo1 S2 Mo2 158.0(3)
C1 Mo1 S2 Mo2 -166.3(2)
C2 Mo1 S2 Mo2 -149.0(4)
C4 Mo1 S2 Mo2 128.0(3)
C3 Mo1 S2 Mo2 139.8(8)
B6 Mo1 S2 Mo2 -63.4(6)
S1 Mo1 S2 Mo2 -48.0(4)
B1 Mo1 S2 Mo2 -43.1(10)
B3 Mo2 S2 B4 26.8(6)
B2 Mo2 S2 B4 68.4(7)
B6 Mo2 S2 B4 134.2(8)
C14 Mo2 S2 B4 -98.7(6)
C13 Mo2 S2 B4 -133.6(5)
C15 Mo2 S2 B4 -64.6(7)
C12 Mo2 S2 B4 -144.5(7)
C11 Mo2 S2 B4 -61.9(9)
S1 Mo2 S2 B4 114.5(6)
B1 Mo2 S2 B4 108.8(10)
B3 Mo2 S2 Mo1 -39.7(4)
B4 Mo2 S2 Mo1 -66.5(5)
B2 Mo2 S2 Mo1 1.9(5)
B6 Mo2 S2 Mo1 67.8(6)
C14 Mo2 S2 Mo1 -165.2(5)
C13 Mo2 S2 Mo1 160.0(3)
C15 Mo2 S2 Mo1 -131.0(4)
C12 Mo2 S2 Mo1 149.0(6)
C11 Mo2 S2 Mo1 -128.4(7)
S1 Mo2 S2 Mo1 48.0(4)
B1 Mo2 S2 Mo1 42.3(10)
B3 Mo1 B1 B2 22.7(13)
B4 Mo1 B1 B2 62.3(15)
C5 Mo1 B1 B2 -123.8(13)
C1 Mo1 B1 B2 -133.8(12)
C2 Mo1 B1 B2 -105.2(14)
C4 Mo1 B1 B2 -58(3)
C3 Mo1 B1 B2 -70.9(17)
S2 Mo1 B1 B2 110.2(14)
B6 Mo1 B1 B2 136(3)
S1 Mo1 B1 B2 144(11)
B3 Mo1 B1 B6 -113.2(16)
B4 Mo1 B1 B6 -73.7(16)
B2 Mo1 B1 B6 -136(3)
C5 Mo1 B1 B6 100(2)
C1 Mo1 B1 B6 90.3(18)
C2 Mo1 B1 B6 118.9(15)
C4 Mo1 B1 B6 165.6(7)
C3 Mo1 B1 B6 153.2(13)
S2 Mo1 B1 B6 -25.7(16)
S1 Mo1 B1 B6 8(9)
B3 Mo1 B1 Mo2 -45.0(5)
B4 Mo1 B1 Mo2 -5.4(7)
B2 Mo1 B1 Mo2 -67.7(14)
C5 Mo1 B1 Mo2 168.5(10)
C1 Mo1 B1 Mo2 158.5(4)
C2 Mo1 B1 Mo2 -172.9(4)
C4 Mo1 B1 Mo2 -126.1(13)
C3 Mo1 B1 Mo2 -138.6(4)
S2 Mo1 B1 Mo2 42.5(5)
B6 Mo1 B1 Mo2 68.2(15)
S1 Mo1 B1 Mo2 76(10)
B3 Mo2 B1 B2 -23.4(14)
B4 Mo2 B1 B2 -63.2(16)
B6 Mo2 B1 B2 -142(3)
C14 Mo2 B1 B2 131.8(11)
C13 Mo2 B1 B2 129.3(13)
C15 Mo2 B1 B2 60(3)
C12 Mo2 B1 B2 97.6(15)
C11 Mo2 B1 B2 66.0(18)
S1 Mo2 B1 B2 -151(12)
S2 Mo2 B1 B2 -109.9(15)
B3 Mo2 B1 B6 118.9(17)
B4 Mo2 B1 B6 79.2(17)
B2 Mo2 B1 B6 142(3)
C14 Mo2 B1 B6 -86(2)
C13 Mo2 B1 B6 -88.3(18)
C15 Mo2 B1 B6 -157.9(9)
C12 Mo2 B1 B6 -120.1(16)
C11 Mo2 B1 B6 -151.7(13)
S1 Mo2 B1 B6 -9(9)
S2 Mo2 B1 B6 32.5(16)
B3 Mo2 B1 Mo1 45.0(4)
B4 Mo2 B1 Mo1 5.3(7)
B2 Mo2 B1 Mo1 68.5(14)
B6 Mo2 B1 Mo1 -73.8(16)
C14 Mo2 B1 Mo1 -159.8(11)
C13 Mo2 B1 Mo1 -162.2(3)
C15 Mo2 B1 Mo1 128.2(16)
C12 Mo2 B1 Mo1 166.1(4)
C11 Mo2 B1 Mo1 134.5(5)
S1 Mo2 B1 Mo1 -82(11)
S2 Mo2 B1 Mo1 -41.4(5)
B3 Mo2 B5 B4 19.1(18)
B2 Mo2 B5 B4 57(2)
B6 Mo2 B5 B4 126(2)
C14 Mo2 B5 B4 -105.9(19)
C13 Mo2 B5 B4 -136.6(14)
C15 Mo2 B5 B4 -72(2)
C12 Mo2 B5 B4 -133.1(13)
C11 Mo2 B5 B4 -66(3)
S1 Mo2 B5 B4 106(2)
S2 Mo2 B5 B4 125(8)
B1 Mo2 B5 B4 100(2)
B3 Mo2 B5 Mo1 -45.5(7)
B4 Mo2 B5 Mo1 -64.6(15)
B2 Mo2 B5 Mo1 -7.7(13)
B6 Mo2 B5 Mo1 60.9(10)
C14 Mo2 B5 Mo1 -170.5(8)
C13 Mo2 B5 Mo1 158.8(3)
C15 Mo2 B5 Mo1 -136.2(8)
C12 Mo2 B5 Mo1 162(2)
C11 Mo2 B5 Mo1 -130.7(14)
S1 Mo2 B5 Mo1 41.3(9)
S2 Mo2 B5 Mo1 60(7)
B1 Mo2 B5 Mo1 35.1(12)
B3 Mo1 B5 B4 -23.0(15)
B2 Mo1 B5 B4 -61(2)
C5 Mo1 B5 B4 94.4(17)
C1 Mo1 B5 B4 127.8(13)
C2 Mo1 B5 B4 136.1(12)
C4 Mo1 B5 B4 62(2)
C3 Mo1 B5 B4 63(3)
S2 Mo1 B5 B4 -153(10)
B6 Mo1 B5 B4 -128(2)
S1 Mo1 B5 B4 -110.1(17)
B1 Mo1 B5 B4 -104.3(19)
B3 Mo1 B5 Mo2 45.9(7)
B4 Mo1 B5 Mo2 68.9(14)
B2 Mo1 B5 Mo2 7.6(12)
C5 Mo1 B5 Mo2 163.2(7)
C1 Mo1 B5 Mo2 -163.3(4)
C2 Mo1 B5 Mo2 -155.0(14)
C4 Mo1 B5 Mo2 131.2(8)
C3 Mo1 B5 Mo2 131.5(17)
S2 Mo1 B5 Mo2 -84(9)
B6 Mo1 B5 Mo2 -59.0(9)
S1 Mo1 B5 Mo2 -41.2(9)
B1 Mo1 B5 Mo2 -35.4(13)
B2 B1 B6 Mo2 36(3)
Mo1 B1 B6 Mo2 78.3(6)
B2 B1 B6 Mo1 -42(3)
Mo2 B1 B6 Mo1 -78.3(6)
B3 Mo2 B6 B1 -63(2)
B4 Mo2 B6 B1 -108(2)
B2 Mo2 B6 B1 -25(2)
C14 Mo2 B6 B1 140(2)
C13 Mo2 B6 B1 108(2)
C15 Mo2 B6 B1 131(3)
C12 Mo2 B6 B1 71(2)
C11 Mo2 B6 B1 52(2)
S1 Mo2 B6 B1 2(2)
S2 Mo2 B6 B1 -140(2)
B3 Mo2 B6 Mo1 11.6(6)
B4 Mo2 B6 Mo1 -33.4(6)
B2 Mo2 B6 Mo1 49.6(4)
C14 Mo2 B6 Mo1 -146.0(4)
C13 Mo2 B6 Mo1 -178.1(3)
C15 Mo2 B6 Mo1 -154(2)
C12 Mo2 B6 Mo1 145.7(3)
C11 Mo2 B6 Mo1 126.3(6)
S1 Mo2 B6 Mo1 76.6(9)
S2 Mo2 B6 Mo1 -65.7(5)
B1 Mo2 B6 Mo1 74(2)
B3 Mo1 B6 B1 67.7(19)
B4 Mo1 B6 B1 113.0(19)
B2 Mo1 B6 B1 28.8(19)
C5 Mo1 B6 B1 -141.6(19)
C1 Mo1 B6 B1 -110.5(19)
C2 Mo1 B6 B1 -72(2)
C4 Mo1 B6 B1 -107(4)
C3 Mo1 B6 B1 -44(2)
S2 Mo1 B6 B1 148(2)
S1 Mo1 B6 B1 -2(2)
B3 Mo1 B6 Mo2 -11.5(6)
B4 Mo1 B6 Mo2 33.8(6)
B2 Mo1 B6 Mo2 -50.4(5)
C5 Mo1 B6 Mo2 139.2(4)
C1 Mo1 B6 Mo2 170.4(3)
C2 Mo1 B6 Mo2 -151.4(3)
C4 Mo1 B6 Mo2 174(3)
C3 Mo1 B6 Mo2 -123.4(5)
S2 Mo1 B6 Mo2 69.3(5)
S1 Mo1 B6 Mo2 -81.4(9)
B1 Mo1 B6 Mo2 -79(2)
B6 B1 B2 B3 5(5)
Mo1 B1 B2 B3 -40(2)
Mo2 B1 B2 B3 41(2)
B6 B1 B2 S1 -1(13)
Mo1 B1 B2 S1 -46(16)
Mo2 B1 B2 S1 35(16)
B6 B1 B2 Mo1 44(3)
Mo2 B1 B2 Mo1 81.0(5)
B6 B1 B2 Mo2 -37(3)
Mo1 B1 B2 Mo2 -81.0(4)
Mo1 S1 B2 B3 -42.5(7)
Mo2 S1 B2 B3 42.3(7)
Mo1 S1 B2 B1 132(17)
Mo2 S1 B2 B1 -143(17)
Mo2 S1 B2 Mo1 84.8(3)
Mo1 S1 B2 Mo2 -84.8(3)
B4 Mo1 B2 B3 25.6(6)
C5 Mo1 B2 B3 -73.0(8)
C1 Mo1 B2 B3 -132.9(6)
C2 Mo1 B2 B3 -129.4(5)
C4 Mo1 B2 B3 -68.2(6)
C3 Mo1 B2 B3 -97.4(5)
S2 Mo1 B2 B3 70.3(6)
B6 Mo1 B2 B3 118.8(7)
S1 Mo1 B2 B3 140.3(8)
B1 Mo1 B2 B3 147(2)
B3 Mo1 B2 B1 -147(2)
B4 Mo1 B2 B1 -121.5(19)
C5 Mo1 B2 B1 139.8(19)
C1 Mo1 B2 B1 80(2)
C2 Mo1 B2 B1 83.5(19)
C4 Mo1 B2 B1 144.6(18)
C3 Mo1 B2 B1 115.4(18)
S2 Mo1 B2 B1 -76.8(19)
B6 Mo1 B2 B1 -28.3(18)
S1 Mo1 B2 B1 -7(2)
B3 Mo1 B2 S1 -140.3(8)
B4 Mo1 B2 S1 -114.6(6)
C5 Mo1 B2 S1 146.7(7)
C1 Mo1 B2 S1 86.8(7)
C2 Mo1 B2 S1 90.4(6)
C4 Mo1 B2 S1 151.5(5)
C3 Mo1 B2 S1 122.3(6)
S2 Mo1 B2 S1 -69.9(7)
B6 Mo1 B2 S1 -21.4(7)
B1 Mo1 B2 S1 7(2)
B3 Mo1 B2 Mo2 -68.3(5)
B4 Mo1 B2 Mo2 -42.6(4)
C5 Mo1 B2 Mo2 -141.3(5)
C1 Mo1 B2 Mo2 158.8(4)
C2 Mo1 B2 Mo2 162.4(3)
C4 Mo1 B2 Mo2 -136.5(3)
C3 Mo1 B2 Mo2 -165.7(4)
S2 Mo1 B2 Mo2 2.1(6)
B6 Mo1 B2 Mo2 50.5(5)
S1 Mo1 B2 Mo2 72.0(6)
B1 Mo1 B2 Mo2 78.9(19)
B4 Mo2 B2 B3 -26.3(5)
B6 Mo2 B2 B3 -121.3(7)
C14 Mo2 B2 B3 83.9(10)
C13 Mo2 B2 B3 136.9(5)
C15 Mo2 B2 B3 65.8(6)
C12 Mo2 B2 B3 125.0(5)
C11 Mo2 B2 B3 91.3(5)
S1 Mo2 B2 B3 -140.4(7)
S2 Mo2 B2 B3 -70.3(6)
B1 Mo2 B2 B3 -146(2)
B3 Mo2 B2 B1 146(2)
B4 Mo2 B2 B1 119.7(19)
B6 Mo2 B2 B1 24.7(19)
C14 Mo2 B2 B1 -130(2)
C13 Mo2 B2 B1 -77(2)
C15 Mo2 B2 B1 -148.2(19)
C12 Mo2 B2 B1 -89.1(19)
C11 Mo2 B2 B1 -122.7(19)
S1 Mo2 B2 B1 6(2)
S2 Mo2 B2 B1 75.6(19)
B3 Mo2 B2 S1 140.4(7)
B4 Mo2 B2 S1 114.2(6)
B6 Mo2 B2 S1 19.1(7)
C14 Mo2 B2 S1 -135.7(10)
C13 Mo2 B2 S1 -82.7(7)
C15 Mo2 B2 S1 -153.7(5)
C12 Mo2 B2 S1 -94.6(5)
C11 Mo2 B2 S1 -128.2(6)
S2 Mo2 B2 S1 70.1(6)
B1 Mo2 B2 S1 -6(2)
B3 Mo2 B2 Mo1 68.3(4)
B4 Mo2 B2 Mo1 42.1(4)
B6 Mo2 B2 Mo1 -53.0(6)
C14 Mo2 B2 Mo1 152.2(8)
C13 Mo2 B2 Mo1 -154.8(3)
C15 Mo2 B2 Mo1 134.2(4)
C12 Mo2 B2 Mo1 -166.7(3)
C11 Mo2 B2 Mo1 159.7(4)
S1 Mo2 B2 Mo1 -72.1(5)
S2 Mo2 B2 Mo1 -2.0(5)
B1 Mo2 B2 Mo1 -78(2)
B1 B2 B3 B4 0(3)
S1 B2 B3 B4 1.1(13)
Mo1 B2 B3 B4 -42.9(7)
Mo2 B2 B3 B4 44.8(7)
B1 B2 B3 Mo1 43(3)
S1 B2 B3 Mo1 43.9(8)
Mo2 B2 B3 Mo1 87.7(3)
B1 B2 B3 Mo2 -45(3)
S1 B2 B3 Mo2 -43.7(8)
Mo1 B2 B3 Mo2 -87.7(3)
B4 Mo1 B3 B2 -143.0(7)
C5 Mo1 B3 B2 142.6(5)
C1 Mo1 B3 B2 116.8(8)
C2 Mo1 B3 B2 71.7(6)
C4 Mo1 B3 B2 119.3(6)
C3 Mo1 B3 B2 85.0(6)
S2 Mo1 B3 B2 -114.9(6)
B6 Mo1 B3 B2 -59.9(8)
S1 Mo1 B3 B2 -29.3(6)
B1 Mo1 B3 B2 -21.6(11)
B2 Mo1 B3 B4 143.0(7)
C5 Mo1 B3 B4 -74.4(5)
C1 Mo1 B3 B4 -100.2(8)
C2 Mo1 B3 B4 -145.3(5)
C4 Mo1 B3 B4 -97.7(5)
C3 Mo1 B3 B4 -132.0(5)
S2 Mo1 B3 B4 28.1(6)
B6 Mo1 B3 B4 83.2(7)
S1 Mo1 B3 B4 113.8(6)
B1 Mo1 B3 B4 121.4(11)
B4 Mo1 B3 Mo2 -71.3(5)
B2 Mo1 B3 Mo2 71.7(5)
C5 Mo1 B3 Mo2 -145.7(3)
C1 Mo1 B3 Mo2 -171.5(5)
C2 Mo1 B3 Mo2 143.4(3)
C4 Mo1 B3 Mo2 -169.0(4)
C3 Mo1 B3 Mo2 156.7(3)
S2 Mo1 B3 Mo2 -43.2(5)
B6 Mo1 B3 Mo2 11.8(6)
S1 Mo1 B3 Mo2 42.4(5)
B1 Mo1 B3 Mo2 50.1(10)
B4 Mo2 B3 B2 141.8(7)
B6 Mo2 B3 B2 59.0(8)
C14 Mo2 B3 B2 -142.6(5)
C13 Mo2 B3 B2 -102.3(9)
C15 Mo2 B3 B2 -124.8(6)
C12 Mo2 B3 B2 -71.2(6)
C11 Mo2 B3 B2 -90.7(6)
S1 Mo2 B3 B2 29.1(6)
S2 Mo2 B3 B2 113.7(6)
B1 Mo2 B3 B2 22.2(12)
B2 Mo2 B3 B4 -141.8(7)
B6 Mo2 B3 B4 -82.8(7)
C14 Mo2 B3 B4 75.6(5)
C13 Mo2 B3 B4 115.9(8)
C15 Mo2 B3 B4 93.4(6)
C12 Mo2 B3 B4 147.0(5)
C11 Mo2 B3 B4 127.5(6)
S1 Mo2 B3 B4 -112.7(6)
S2 Mo2 B3 B4 -28.1(6)
B1 Mo2 B3 B4 -119.6(11)
B4 Mo2 B3 Mo1 70.3(5)
B2 Mo2 B3 Mo1 -71.5(5)
B6 Mo2 B3 Mo1 -12.4(7)
C14 Mo2 B3 Mo1 145.9(3)
C13 Mo2 B3 Mo1 -173.8(6)
C15 Mo2 B3 Mo1 163.7(5)
C12 Mo2 B3 Mo1 -142.7(3)
C11 Mo2 B3 Mo1 -162.2(4)
S1 Mo2 B3 Mo1 -42.4(5)
S2 Mo2 B3 Mo1 42.2(5)
B1 Mo2 B3 Mo1 -49.3(11)
Mo2 B5 B4 B3 -36(3)
Mo1 B5 B4 B3 44(2)
Mo2 B5 B4 S2 -56(9)
Mo1 B5 B4 S2 24(9)
Mo2 B5 B4 Mo1 -79.9(7)
Mo1 B5 B4 Mo2 79.9(7)
B2 B3 B4 B5 -6(3)
Mo1 B3 B4 B5 -49(3)
Mo2 B3 B4 B5 39(3)
B2 B3 B4 S2 -0.3(12)
Mo1 B3 B4 S2 -43.6(7)
Mo2 B3 B4 S2 44.6(7)
B2 B3 B4 Mo1 43.3(7)
Mo2 B3 B4 Mo1 88.2(3)
B2 B3 B4 Mo2 -44.9(7)
Mo1 B3 B4 Mo2 -88.2(3)
Mo1 S2 B4 B5 -155(10)
Mo2 S2 B4 B5 121(10)
Mo1 S2 B4 B3 42.1(7)
Mo2 S2 B4 B3 -42.5(7)
Mo2 S2 B4 Mo1 -84.5(4)
Mo1 S2 B4 Mo2 84.5(4)
B3 Mo1 B4 B5 147(2)
B2 Mo1 B4 B5 122(2)
C5 Mo1 B4 B5 -92(2)
C1 Mo1 B4 B5 -76(2)
C2 Mo1 B4 B5 -124(2)
C4 Mo1 B4 B5 -128(2)
C3 Mo1 B4 B5 -151(2)
S2 Mo1 B4 B5 6(3)
B6 Mo1 B4 B5 46(2)
S1 Mo1 B4 B5 76(2)
B1 Mo1 B4 B5 85(2)
B2 Mo1 B4 B3 -25.2(5)
C5 Mo1 B4 B3 120.6(5)
C1 Mo1 B4 B3 136.7(5)
C2 Mo1 B4 B3 89.1(9)
C4 Mo1 B4 B3 84.5(5)
C3 Mo1 B4 B3 61.8(5)
S2 Mo1 B4 B3 -141.3(7)
B6 Mo1 B4 B3 -101.7(6)
S1 Mo1 B4 B3 -71.1(6)
B1 Mo1 B4 B3 -62.0(7)
B3 Mo1 B4 S2 141.3(7)
B2 Mo1 B4 S2 116.1(6)
C5 Mo1 B4 S2 -98.0(5)
C1 Mo1 B4 S2 -82.0(6)
C2 Mo1 B4 S2 -129.6(9)
C4 Mo1 B4 S2 -134.1(5)
C3 Mo1 B4 S2 -156.9(5)
B6 Mo1 B4 S2 39.7(7)
S1 Mo1 B4 S2 70.2(6)
B1 Mo1 B4 S2 79.3(8)
B3 Mo1 B4 Mo2 67.8(5)
B2 Mo1 B4 Mo2 42.6(5)
C5 Mo1 B4 Mo2 -171.6(3)
C1 Mo1 B4 Mo2 -155.5(3)
C2 Mo1 B4 Mo2 156.9(7)
C4 Mo1 B4 Mo2 152.3(4)
C3 Mo1 B4 Mo2 129.6(3)
S2 Mo1 B4 Mo2 -73.5(5)
B6 Mo1 B4 Mo2 -33.9(6)
S1 Mo1 B4 Mo2 -3.3(5)
B1 Mo1 B4 Mo2 5.8(7)
B3 Mo2 B4 B5 -153(3)
B2 Mo2 B4 B5 -127(3)
B6 Mo2 B4 B5 -49(3)
C14 Mo2 B4 B5 82(3)
C13 Mo2 B4 B5 72(3)
C15 Mo2 B4 B5 117(3)
C12 Mo2 B4 B5 133(3)
C11 Mo2 B4 B5 144(3)
S1 Mo2 B4 B5 -81(3)
S2 Mo2 B4 B5 -12(3)
B1 Mo2 B4 B5 -90(3)
B2 Mo2 B4 B3 26.0(6)
B6 Mo2 B4 B3 104.0(6)
C14 Mo2 B4 B3 -125.0(6)
C13 Mo2 B4 B3 -135.0(6)
C15 Mo2 B4 B3 -89.7(6)
C12 Mo2 B4 B3 -74.4(9)
C11 Mo2 B4 B3 -63.5(6)
S1 Mo2 B4 B3 71.8(6)
S2 Mo2 B4 B3 140.8(7)
B1 Mo2 B4 B3 62.8(8)
B3 Mo2 B4 S2 -140.8(7)
B2 Mo2 B4 S2 -114.8(6)
B6 Mo2 B4 S2 -36.8(7)
C14 Mo2 B4 S2 94.2(6)
C13 Mo2 B4 S2 84.2(7)
C15 Mo2 B4 S2 129.5(7)
C12 Mo2 B4 S2 144.9(8)
C11 Mo2 B4 S2 155.7(5)
S1 Mo2 B4 S2 -69.0(6)
B1 Mo2 B4 S2 -78.0(8)
B3 Mo2 B4 Mo1 -68.4(5)
B2 Mo2 B4 Mo1 -42.5(5)
B6 Mo2 B4 Mo1 35.5(6)
C14 Mo2 B4 Mo1 166.5(4)
C13 Mo2 B4 Mo1 156.5(3)
C15 Mo2 B4 Mo1 -158.2(5)
C12 Mo2 B4 Mo1 -142.8(6)
C11 Mo2 B4 Mo1 -131.9(3)
S1 Mo2 B4 Mo1 3.3(5)
S2 Mo2 B4 Mo1 72.3(5)
B1 Mo2 B4 Mo1 -5.6(7)
